data_7244506
loop_
_publ_author_name
'Vorontsova, Svetlana K.'
'Zavarzin, Igor V.'
'Shirinian, Valerii Z.'
'Bozhenko, Eugene I.'
'Andreeva, Olga E.'
'Sorokin, Danila V.'
'Scherbakov, Alexander M.'
'Minyaev, Mikhail E.'

_publ_section_title
;
 Synthesis and crystal structures of D-annulated pentacyclic steroids:
 looking within and beyond AR signalling in prostate cancer
;
_journal_issue 11
_journal_name_full CrystEngComm
_journal_page_first 2089
_journal_page_last 2099
_journal_paper_doi 10.1039/D1CE01417J
_journal_volume 24
_journal_year 2022
_chemical_absolute_configuration synad
_chemical_formula_moiety 'C28 H32 Cl2 O2'
_chemical_formula_sum 'C28 H32 Cl2 O2'
_chemical_formula_weight 471.43
_space_group_crystal_system orthorhombic
_space_group_IT_number 19
_space_group_name_Hall 'P 2ac 2ab'
_space_group_name_H-M_alt 'P 21 21 21'
_atom_sites_solution_hydrogens geom
_atom_sites_solution_primary direct
_atom_sites_solution_secondary difmap
_audit_creation_method SHELXL-2018/3
_audit_update_record
;
2021-02-02 deposited with the CCDC.	2022-02-02 downloaded from the CCDC.
;
_cell_angle_alpha 90
_cell_angle_beta 90
_cell_angle_gamma 90
_cell_formula_units_Z 4
_cell_length_a 7.5823(2)
_cell_length_b 12.3043(4)
_cell_length_c 24.7321(8)
_cell_measurement_reflns_used 9852
_cell_measurement_temperature 100(2)
_cell_measurement_theta_max 31.48
_cell_measurement_theta_min 2.34
_cell_volume 2307.38(12)
_computing_cell_refinement 'SAINT (Bruker, 2019)'
_computing_data_collection '<i>APEX3</i> (Bruker, 2019)'
_computing_data_reduction 'SAINT (Bruker, 2019)'
_computing_molecular_graphics 'SHELXTL (Sheldrick, Acta Cryst., 2008, A64, 112-122)'
_computing_publication_material 'SHELXTL (Sheldrick, Acta Cryst., 2008, A64, 112-122)'
_computing_structure_refinement 'SHELXL-2018 (Sheldrick, Acta Cryst., 2015, C71, 3-8)'
_computing_structure_solution 'SHELXT, SHELXS-2013 (Sheldrick, Acta Cryst., 2015, A71, 3-8)'
_diffrn_ambient_temperature 100(2)
_diffrn_detector_area_resol_mean 7.31
_diffrn_measured_fraction_theta_full 0.999
_diffrn_measured_fraction_theta_max 0.999
_diffrn_measurement_device_type 'Bruker AXS D8 QUEST, Photon III detector'
_diffrn_measurement_method '\f and \w shutterless scans'
_diffrn_radiation_monochromator graphite
_diffrn_radiation_type MoK\a
_diffrn_radiation_wavelength 0.71073
_diffrn_reflns_av_R_equivalents 0.0501
_diffrn_reflns_av_unetI/netI 0.0273
_diffrn_reflns_Laue_measured_fraction_full 0.999
_diffrn_reflns_Laue_measured_fraction_max 0.999
_diffrn_reflns_limit_h_max 11
_diffrn_reflns_limit_h_min -11
_diffrn_reflns_limit_k_max 18
_diffrn_reflns_limit_k_min -18
_diffrn_reflns_limit_l_max 36
_diffrn_reflns_limit_l_min -36
_diffrn_reflns_number 77290
_diffrn_reflns_point_group_measured_fraction_full 0.999
_diffrn_reflns_point_group_measured_fraction_max 0.999
_diffrn_reflns_theta_full 25.242
_diffrn_reflns_theta_max 31.522
_diffrn_reflns_theta_min 2.335
_diffrn_source 'sealed X-Ray tube'
_diffrn_source_current 30
_diffrn_source_power 50
_diffrn_source_size '0.6 mm, fine-focus'
_exptl_absorpt_coefficient_mu 0.306
_exptl_absorpt_correction_T_max 0.6392
_exptl_absorpt_correction_T_min 0.6116
_exptl_absorpt_correction_type multi-scan
_exptl_absorpt_process_details 'SADABS 2016/2 (Krause et al., J. Appl. Cryst. 2015, 48, 3-10)'
_exptl_crystal_colour colourless
_exptl_crystal_density_diffrn 1.357
_exptl_crystal_density_method 'not measured'
_exptl_crystal_description needle
_exptl_crystal_F_000 1000
_exptl_crystal_size_max 0.57
_exptl_crystal_size_mid 0.09
_exptl_crystal_size_min 0.07
_refine_diff_density_max 0.539
_refine_diff_density_min -0.456
_refine_diff_density_rms 0.051
_refine_ls_abs_structure_details
;
 Flack x determined using 2766 quotients [(I+)-(I-)]/[(I+)+(I-)]
 (Parsons, Flack, Wagner, Acta Cryst., 2013, B69, 249-259).
;
_refine_ls_abs_structure_Flack 0.001(16)
_refine_ls_extinction_method none
_refine_ls_goodness_of_fit_ref 1.043
_refine_ls_hydrogen_treatment mixed
_refine_ls_matrix_type full
_refine_ls_number_parameters 311
_refine_ls_number_reflns 7682
_refine_ls_number_restraints 0
_refine_ls_restrained_S_all 1.043
_refine_ls_R_factor_all 0.0471
_refine_ls_R_factor_gt 0.0387
_refine_ls_shift/su_max 0.003
_refine_ls_shift/su_mean 0.000
_refine_ls_structure_factor_coef Fsqd
_refine_ls_weighting_details 'w=1/[\s^2^(Fo^2^)+(0.0409P)^2^+0.8372P] where P=(Fo^2^+2Fc^2^)/3'
_refine_ls_weighting_scheme calc
_refine_ls_wR_factor_gt 0.0891
_refine_ls_wR_factor_ref 0.0949
_reflns_Friedel_coverage 0.777
_reflns_Friedel_fraction_full 1.000
_reflns_Friedel_fraction_max 0.999
_reflns_number_gt 6919
_reflns_number_total 7682
_reflns_threshold_expression 'I > 2\s(I)'
_cod_data_source_file d1ce01417j3.cif
_cod_data_source_block 3f
_cod_depositor_comments 'Adding full bibliography for 7244501--7244512.cif.'
_cod_database_code 7244506
_shelx_shelxl_version_number 2018/3
_shelx_space_group_comment
;
The symmetry employed for this shelxl refinement is uniquely defined
by the following loop, which should always be used as a source of
symmetry information in preference to the above space-group names.
They are only intended as comments.
;
_shelx_estimated_absorpt_t_min 0.845
_shelx_estimated_absorpt_t_max 0.979

loop_
_space_group_symop_operation_xyz
'x, y, z'
'x+1/2, -y+1/2, -z'
'-x, y+1/2, -z+1/2'
'-x+1/2, -y, z+1/2'

loop_
_atom_site_label
_atom_site_type_symbol
_atom_site_fract_x
_atom_site_fract_y
_atom_site_fract_z
_atom_site_U_iso_or_equiv
_atom_site_adp_type
_atom_site_occupancy
_atom_site_site_symmetry_order
_atom_site_calc_flag
_atom_site_refinement_flags_posn
_atom_site_refinement_flags_adp
_atom_site_refinement_flags_occupancy
_atom_site_disorder_assembly
_atom_site_disorder_group
Cl1 Cl 0.79387(7) 0.42696(5) 0.53500(3) 0.03374(14) Uani 1 1 d . . . . .
Cl2 Cl 0.35047(8) 0.12429(5) 0.61056(2) 0.03336(14) Uani 1 1 d . . . . .
O1 O 0.3398(3) 1.31373(15) 0.32304(11) 0.0558(6) Uani 1 1 d . . . . .
O2 O 0.0198(2) 0.63493(14) 0.48467(8) 0.0359(4) Uani 1 1 d . . . . .
C1 C 0.1301(3) 1.05556(17) 0.30649(9) 0.0226(4) Uani 1 1 d . . . . .
H1A H 0.031(2) 1.0279(6) 0.2889(4) 0.027 Uiso 1 1 calc R U . . .
H1B H 0.1052(6) 1.05749(18) 0.3435(8) 0.027 Uiso 1 1 calc R U . . .
C2 C 0.1622(3) 1.17151(19) 0.28679(11) 0.0314(5) Uani 1 1 d . . . . .
H2A H 0.1723(4) 1.17162(19) 0.2458(9) 0.038 Uiso 1 1 calc R U . . .
H2B H 0.058(2) 1.2189(10) 0.2971(2) 0.038 Uiso 1 1 calc R U . . .
C3 C 0.3271(3) 1.21797(19) 0.31073(11) 0.0324(5) Uani 1 1 d . . . . .
C4 C 0.4737(3) 1.14222(18) 0.31707(9) 0.0253(4) Uani 1 1 d . . . . .
H4 H 0.584(4) 1.1705(9) 0.3271(3) 0.030 Uiso 1 1 calc R U . . .
C5 C 0.4599(3) 1.03461(17) 0.30937(8) 0.0196(4) Uani 1 1 d . . . . .
C6 C 0.6204(3) 0.96322(18) 0.31340(9) 0.0245(4) Uani 1 1 d . . . . .
H6B H 0.721(2) 1.0068(9) 0.3249(2) 0.029 Uiso 1 1 calc R U . . .
H6A H 0.6472(6) 0.9328(6) 0.2779(7) 0.029 Uiso 1 1 calc R U . . .
C7 C 0.5910(2) 0.87068(17) 0.35376(9) 0.0220(4) Uani 1 1 d . . . . .
H7A H 0.696(2) 0.8230(10) 0.35414(9) 0.026 Uiso 1 1 calc R U . . .
H7B H 0.5763(4) 0.9014(6) 0.3904(7) 0.026 Uiso 1 1 calc R U . . .
C8 C 0.4284(2) 0.80359(15) 0.33928(8) 0.0169(3) Uani 1 1 d . . . . .
H8 H 0.4473(5) 0.7670(10) 0.3036(9) 0.020 Uiso 1 1 calc R U . . .
C9 C 0.2654(2) 0.87849(16) 0.33584(8) 0.0162(3) Uani 1 1 d . . . . .
H9 H 0.2503(4) 0.9107(8) 0.3735(9) 0.019 Uiso 1 1 calc R U . . .
C10 C 0.2862(3) 0.97765(16) 0.29692(7) 0.0174(3) Uani 1 1 d . . . . .
C11 C 0.0969(3) 0.81252(18) 0.32502(9) 0.0237(4) Uani 1 1 d . . . . .
H11A H 0.1053(3) 0.7779(7) 0.2880(7) 0.028 Uiso 1 1 calc R U . . .
H11B H -0.008(2) 0.8633(10) 0.32489(9) 0.028 Uiso 1 1 calc R U . . .
C12 C 0.0671(3) 0.72320(18) 0.36765(10) 0.0235(4) Uani 1 1 d . . . . .
H12B H 0.0466(5) 0.7553(7) 0.4014(7) 0.028 Uiso 1 1 calc R U . . .
H12A H -0.033(2) 0.6824(9) 0.3584(2) 0.028 Uiso 1 1 calc R U . . .
C13 C 0.2272(2) 0.64821(15) 0.37138(8) 0.0183(3) Uani 1 1 d . . . . .
C14 C 0.3915(2) 0.71806(15) 0.38266(8) 0.0159(3) Uani 1 1 d . . . . .
H14 H 0.3659(7) 0.7584(11) 0.4157(9) 0.019 Uiso 1 1 calc R U . . .
C15 C 0.5345(3) 0.63507(17) 0.39777(8) 0.0206(4) Uani 1 1 d . . . . .
H15B H 0.6265(18) 0.6692(7) 0.4213(5) 0.025 Uiso 1 1 calc R U . . .
H15A H 0.5926(12) 0.6053(6) 0.3646(6) 0.025 Uiso 1 1 calc R U . . .
C16 C 0.4340(3) 0.54383(16) 0.42885(8) 0.0196(4) Uani 1 1 d . . . . .
H16 H 0.4654(9) 0.472(2) 0.4146(4) 0.023 Uiso 1 1 calc R U . . .
C17 C 0.2342(2) 0.56796(15) 0.41988(8) 0.0174(3) Uani 1 1 d . . . . .
H17 H 0.1725(17) 0.5038(18) 0.4119(2) 0.021 Uiso 1 1 calc R U . . .
C18 C 0.1717(3) 0.61601(16) 0.47338(9) 0.0233(4) Uani 1 1 d . . . . .
C19 C 0.3270(3) 0.63182(18) 0.51040(9) 0.0291(5) Uani 1 1 d . . . . .
H19A H 0.2935(8) 0.6182(3) 0.5482(8) 0.035 Uiso 1 1 calc R U . . .
H19B H 0.3734(10) 0.7062(16) 0.50740(10) 0.035 Uiso 1 1 calc R U . . .
C20 C 0.4639(3) 0.54903(18) 0.49143(9) 0.0254(4) Uani 1 1 d . . . . .
H20 H 0.583(4) 0.5768(9) 0.4989(2) 0.030 Uiso 1 1 calc R U . . .
C21 C 0.2885(3) 0.94211(19) 0.23726(8) 0.0261(4) Uani 1 1 d . . . . .
H21A H 0.382(2) 0.8923(14) 0.2317(2) 0.039 Uiso 1 1 calc R U . . .
H21B H 0.305(2) 1.0037(11) 0.2150(4) 0.039 Uiso 1 1 calc R U . . .
H21C H 0.180(2) 0.9086(15) 0.2285(3) 0.039 Uiso 1 1 calc R U . . .
C22 C 0.2443(3) 0.58002(19) 0.31957(9) 0.0286(4) Uani 1 1 d . . . . .
H22A H 0.349(2) 0.5325(14) 0.3223(3) 0.043 Uiso 1 1 calc R U . . .
H22B H 0.257(3) 0.6288(8) 0.2881(6) 0.043 Uiso 1 1 calc R U . . .
H22C H 0.138(2) 0.5349(14) 0.3150(4) 0.043 Uiso 1 1 calc R U . . .
C23 C 0.4392(3) 0.44070(19) 0.51958(9) 0.0238(4) Uani 1 1 d . . . . .
C24 C 0.5783(2) 0.38001(19) 0.54073(8) 0.0226(4) Uani 1 1 d . . . . .
C25 C 0.5548(3) 0.28270(19) 0.56830(9) 0.0251(4) Uani 1 1 d . . . . .
H25 H 0.651(3) 0.2443(13) 0.5816(4) 0.030 Uiso 1 1 calc R U . . .
C26 C 0.3847(3) 0.24444(18) 0.57538(8) 0.0236(4) Uani 1 1 d . . . . .
C27 C 0.2410(3) 0.30050(18) 0.55523(10) 0.0264(4) Uani 1 1 d . . . . .
H27 H 0.123(4) 0.2731(9) 0.56022(18) 0.032 Uiso 1 1 calc R U . . .
C28 C 0.2704(3) 0.39692(19) 0.52771(10) 0.0294(5) Uani 1 1 d . . . . .
H28 H 0.173(3) 0.4348(13) 0.5138(5) 0.035 Uiso 1 1 calc R U . . .

loop_
_atom_site_aniso_label
_atom_site_aniso_U_11
_atom_site_aniso_U_22
_atom_site_aniso_U_33
_atom_site_aniso_U_23
_atom_site_aniso_U_13
_atom_site_aniso_U_12
Cl1 0.0173(2) 0.0425(3) 0.0414(3) -0.0047(3) 0.0022(2) -0.0043(2)
Cl2 0.0356(3) 0.0320(3) 0.0325(3) 0.0157(2) 0.0047(2) 0.0064(2)
O1 0.0471(12) 0.0203(8) 0.1002(19) 0.0029(10) 0.0235(13) -0.0027(8)
O2 0.0346(9) 0.0251(8) 0.0479(10) 0.0130(8) 0.0245(8) 0.0114(7)
C1 0.0173(8) 0.0251(9) 0.0255(9) 0.0065(8) 0.0010(7) 0.0043(7)
C2 0.0297(11) 0.0272(11) 0.0373(12) 0.0139(9) 0.0035(10) 0.0082(9)
C3 0.0335(12) 0.0219(10) 0.0419(13) 0.0096(9) 0.0127(10) 0.0009(9)
C4 0.0245(9) 0.0231(10) 0.0284(10) 0.0066(8) 0.0012(8) -0.0052(8)
C5 0.0175(8) 0.0230(9) 0.0184(8) 0.0059(7) 0.0021(7) -0.0019(7)
C6 0.0151(8) 0.0258(10) 0.0325(11) 0.0111(8) 0.0017(7) -0.0019(7)
C7 0.0128(7) 0.0232(9) 0.0300(10) 0.0091(8) -0.0002(7) -0.0013(7)
C8 0.0139(7) 0.0178(8) 0.0191(8) 0.0012(7) 0.0020(6) 0.0009(6)
C9 0.0122(7) 0.0194(8) 0.0171(8) 0.0014(7) 0.0001(6) 0.0008(6)
C10 0.0154(7) 0.0210(8) 0.0158(8) 0.0043(7) 0.0002(6) 0.0003(7)
C11 0.0149(8) 0.0254(10) 0.0310(10) 0.0062(8) -0.0058(7) -0.0034(7)
C12 0.0125(8) 0.0254(9) 0.0327(11) 0.0058(8) -0.0011(7) -0.0035(7)
C13 0.0161(8) 0.0173(8) 0.0214(9) -0.0011(7) 0.0000(7) -0.0017(6)
C14 0.0123(7) 0.0169(7) 0.0185(8) -0.0003(6) 0.0026(6) 0.0002(6)
C15 0.0152(8) 0.0218(9) 0.0249(9) 0.0057(7) 0.0051(7) 0.0033(7)
C16 0.0180(8) 0.0184(9) 0.0223(9) 0.0019(7) 0.0042(7) 0.0009(7)
C17 0.0163(8) 0.0140(7) 0.0220(8) -0.0009(7) 0.0022(6) -0.0020(6)
C18 0.0286(10) 0.0124(8) 0.0290(10) 0.0037(7) 0.0115(8) -0.0004(7)
C19 0.0464(13) 0.0205(9) 0.0205(9) -0.0021(8) 0.0061(9) -0.0110(9)
C20 0.0237(9) 0.0278(10) 0.0247(10) 0.0061(8) -0.0017(8) -0.0101(8)
C21 0.0291(10) 0.0324(11) 0.0169(9) 0.0019(8) -0.0002(8) -0.0012(9)
C22 0.0395(12) 0.0235(10) 0.0228(10) -0.0032(8) -0.0017(9) -0.0050(9)
C23 0.0203(8) 0.0291(10) 0.0219(9) 0.0056(8) -0.0018(7) -0.0053(8)
C24 0.0157(8) 0.0336(10) 0.0184(9) -0.0017(8) 0.0010(7) -0.0025(8)
C25 0.0220(9) 0.0310(11) 0.0222(9) 0.0027(8) -0.0003(8) 0.0044(8)
C26 0.0261(10) 0.0253(10) 0.0194(9) 0.0060(7) 0.0029(7) 0.0023(8)
C27 0.0195(9) 0.0261(10) 0.0335(11) 0.0103(9) 0.0011(8) -0.0005(8)
C28 0.0189(9) 0.0288(11) 0.0405(13) 0.0158(9) -0.0044(9) -0.0032(8)

loop_
_atom_type_symbol
_atom_type_description
_atom_type_scat_dispersion_real
_atom_type_scat_dispersion_imag
_atom_type_scat_source
C C 0.0033 0.0016 'International Tables Vol C Tables 4.2.6.8 and 6.1.1.4'
H H 0.0000 0.0000 'International Tables Vol C Tables 4.2.6.8 and 6.1.1.4'
O O 0.0106 0.0060 'International Tables Vol C Tables 4.2.6.8 and 6.1.1.4'
Cl Cl 0.1484 0.1585 'International Tables Vol C Tables 4.2.6.8 and 6.1.1.4'

loop_
_geom_angle_atom_site_label_1
_geom_angle_atom_site_label_2
_geom_angle_atom_site_label_3
_geom_angle
_geom_angle_site_symmetry_1
_geom_angle_site_symmetry_3
_geom_angle_publ_flag
C2 C1 C10 114.16(17) . . ?
C2 C1 H1A 108.7 . . ?
C10 C1 H1A 108.7 . . ?
C2 C1 H1B 108.7 . . ?
C10 C1 H1B 108.7 . . ?
H1A C1 H1B 107.6 . . ?
C3 C2 C1 111.35(19) . . ?
C3 C2 H2A 109.4 . . ?
C1 C2 H2A 109.4 . . ?
C3 C2 H2B 109.4 . . ?
C1 C2 H2B 109.4 . . ?
H2A C2 H2B 108.0 . . ?
O1 C3 C4 121.9(3) . . ?
O1 C3 C2 122.3(2) . . ?
C4 C3 C2 115.8(2) . . ?
C5 C4 C3 123.7(2) . . ?
C5 C4 H4 118.1 . . ?
C3 C4 H4 118.1 . . ?
C4 C5 C6 120.3(2) . . ?
C4 C5 C10 123.37(19) . . ?
C6 C5 C10 116.37(17) . . ?
C5 C6 C7 111.10(16) . . ?
C5 C6 H6B 109.4 . . ?
C7 C6 H6B 109.4 . . ?
C5 C6 H6A 109.4 . . ?
C7 C6 H6A 109.4 . . ?
H6B C6 H6A 108.0 . . ?
C8 C7 C6 111.52(17) . . ?
C8 C7 H7A 109.3 . . ?
C6 C7 H7A 109.3 . . ?
C8 C7 H7B 109.3 . . ?
C6 C7 H7B 109.3 . . ?
H7A C7 H7B 108.0 . . ?
C7 C8 C14 110.81(16) . . ?
C7 C8 C9 109.67(15) . . ?
C14 C8 C9 107.65(15) . . ?
C7 C8 H8 109.6 . . ?
C14 C8 H8 109.6 . . ?
C9 C8 H8 109.6 . . ?
C11 C9 C8 111.07(16) . . ?
C11 C9 C10 112.91(15) . . ?
C8 C9 C10 114.80(15) . . ?
C11 C9 H9 105.7 . . ?
C8 C9 H9 105.7 . . ?
C10 C9 H9 105.7 . . ?
C5 C10 C21 108.33(16) . . ?
C5 C10 C1 110.29(17) . . ?
C21 C10 C1 109.44(16) . . ?
C5 C10 C9 108.78(15) . . ?
C21 C10 C9 111.72(17) . . ?
C1 C10 C9 108.28(15) . . ?
C9 C11 C12 112.32(17) . . ?
C9 C11 H11A 109.1 . . ?
C12 C11 H11A 109.1 . . ?
C9 C11 H11B 109.1 . . ?
C12 C11 H11B 109.1 . . ?
H11A C11 H11B 107.9 . . ?
C13 C12 C11 110.86(17) . . ?
C13 C12 H12B 109.5 . . ?
C11 C12 H12B 109.5 . . ?
C13 C12 H12A 109.5 . . ?
C11 C12 H12A 109.5 . . ?
H12B C12 H12A 108.1 . . ?
C12 C13 C22 110.29(18) . . ?
C12 C13 C14 108.47(15) . . ?
C22 C13 C14 112.79(16) . . ?
C12 C13 C17 117.24(16) . . ?
C22 C13 C17 107.07(16) . . ?
C14 C13 C17 100.77(15) . . ?
C8 C14 C15 119.98(15) . . ?
C8 C14 C13 113.90(16) . . ?
C15 C14 C13 104.14(15) . . ?
C8 C14 H14 105.9 . . ?
C15 C14 H14 105.9 . . ?
C13 C14 H14 105.9 . . ?
C14 C15 C16 104.72(15) . . ?
C14 C15 H15B 110.8 . . ?
C16 C15 H15B 110.8 . . ?
C14 C15 H15A 110.8 . . ?
C16 C15 H15A 110.8 . . ?
H15B C15 H15A 108.9 . . ?
C15 C16 C17 105.49(15) . . ?
C15 C16 C20 112.79(17) . . ?
C17 C16 C20 105.86(16) . . ?
C15 C16 H16 110.8 . . ?
C17 C16 H16 110.8 . . ?
C20 C16 H16 110.8 . . ?
C18 C17 C13 114.37(16) . . ?
C18 C17 C16 104.60(16) . . ?
C13 C17 C16 105.32(15) . . ?
C18 C17 H17 110.7 . . ?
C13 C17 H17 110.7 . . ?
C16 C17 H17 110.7 . . ?
O2 C18 C19 125.5(2) . . ?
O2 C18 C17 124.9(2) . . ?
C19 C18 C17 109.59(17) . . ?
C18 C19 C20 104.98(17) . . ?
C18 C19 H19A 110.8 . . ?
C20 C19 H19A 110.8 . . ?
C18 C19 H19B 110.8 . . ?
C20 C19 H19B 110.8 . . ?
H19A C19 H19B 108.8 . . ?
C23 C20 C19 111.18(18) . . ?
C23 C20 C16 113.61(18) . . ?
C19 C20 C16 103.46(17) . . ?
C23 C20 H20 109.5 . . ?
C19 C20 H20 109.5 . . ?
C16 C20 H20 109.5 . . ?
C10 C21 H21A 109.5 . . ?
C10 C21 H21B 109.5 . . ?
H21A C21 H21B 109.5 . . ?
C10 C21 H21C 109.5 . . ?
H21A C21 H21C 109.5 . . ?
H21B C21 H21C 109.5 . . ?
C13 C22 H22A 109.5 . . ?
C13 C22 H22B 109.5 . . ?
H22A C22 H22B 109.5 . . ?
C13 C22 H22C 109.5 . . ?
H22A C22 H22C 109.5 . . ?
H22B C22 H22C 109.5 . . ?
C24 C23 C28 115.51(19) . . ?
C24 C23 C20 123.39(19) . . ?
C28 C23 C20 121.07(19) . . ?
C25 C24 C23 123.30(19) . . ?
C25 C24 Cl1 116.51(16) . . ?
C23 C24 Cl1 120.16(17) . . ?
C26 C25 C24 118.32(19) . . ?
C26 C25 H25 120.8 . . ?
C24 C25 H25 120.8 . . ?
C27 C26 C25 121.3(2) . . ?
C27 C26 Cl2 119.20(17) . . ?
C25 C26 Cl2 119.52(16) . . ?
C26 C27 C28 118.5(2) . . ?
C26 C27 H27 120.8 . . ?
C28 C27 H27 120.8 . . ?
C27 C28 C23 123.1(2) . . ?
C27 C28 H28 118.5 . . ?
C23 C28 H28 118.5 . . ?

loop_
_geom_bond_atom_site_label_1
_geom_bond_atom_site_label_2
_geom_bond_distance
_geom_bond_site_symmetry_2
_geom_bond_publ_flag
Cl1 C24 1.740(2) . ?
Cl2 C26 1.735(2) . ?
O1 C3 1.221(3) . ?
O2 C18 1.208(3) . ?
C1 C2 1.527(3) . ?
C1 C10 1.541(3) . ?
C1 H1A 0.93(2) . ?
C1 H1B 0.93(2) . ?
C2 C3 1.496(4) . ?
C2 H2A 1.02(2) . ?
C2 H2B 1.02(2) . ?
C3 C4 1.460(3) . ?
C4 C5 1.342(3) . ?
C4 H4 0.94(3) . ?
C5 C6 1.504(3) . ?
C5 C10 1.524(3) . ?
C6 C7 1.531(3) . ?
C6 H6B 0.98(2) . ?
C6 H6A 0.98(2) . ?
C7 C8 1.527(3) . ?
C7 H7A 0.99(2) . ?
C7 H7B 0.989(19) . ?
C8 C14 1.529(3) . ?
C8 C9 1.544(3) . ?
C8 H8 1.00(3) . ?
C9 C11 1.537(3) . ?
C9 C10 1.562(3) . ?
C9 H9 1.02(2) . ?
C10 C21 1.539(3) . ?
C11 C12 1.540(3) . ?
C11 H11A 1.01(2) . ?
C11 H11B 1.01(2) . ?
C12 C13 1.527(3) . ?
C12 H12B 0.94(2) . ?
C12 H12A 0.94(2) . ?
C13 C22 1.537(3) . ?
C13 C14 1.539(3) . ?
C13 C17 1.555(3) . ?
C14 C15 1.535(3) . ?
C14 H14 0.98(3) . ?
C15 C16 1.559(3) . ?
C15 H15B 1.001(19) . ?
C15 H15A 1.001(19) . ?
C16 C17 1.560(3) . ?
C16 C20 1.565(3) . ?
C16 H16 0.98(3) . ?
C17 C18 1.525(3) . ?
C17 H17 0.94(3) . ?
C18 C19 1.504(3) . ?
C19 C20 1.528(3) . ?
C19 H19A 0.98(2) . ?
C19 H19B 0.98(2) . ?
C20 C23 1.516(3) . ?
C20 H20 0.98(3) . ?
C21 H21A 0.945(16) . ?
C21 H21B 0.945(16) . ?
C21 H21C 0.945(16) . ?
C22 H22A 0.987(17) . ?
C22 H22B 0.987(17) . ?
C22 H22C 0.987(17) . ?
C23 C24 1.394(3) . ?
C23 C28 1.403(3) . ?
C24 C25 1.389(3) . ?
C25 C26 1.384(3) . ?
C25 H25 0.93(3) . ?
C26 C27 1.383(3) . ?
C27 C28 1.386(3) . ?
C27 H27 0.96(3) . ?
C28 H28 0.94(3) . ?

loop_
_geom_torsion_atom_site_label_1
_geom_torsion_atom_site_label_2
_geom_torsion_atom_site_label_3
_geom_torsion_atom_site_label_4
_geom_torsion
_geom_torsion_site_symmetry_1
_geom_torsion_site_symmetry_2
_geom_torsion_site_symmetry_3
_geom_torsion_site_symmetry_4
_geom_torsion_publ_flag
C10 C1 C2 C3 -54.6(3) . . . . ?
C1 C2 C3 O1 -144.4(3) . . . . ?
C1 C2 C3 C4 37.3(3) . . . . ?
O1 C3 C4 C5 172.8(2) . . . . ?
C2 C3 C4 C5 -8.8(3) . . . . ?
C3 C4 C5 C6 176.2(2) . . . . ?
C3 C4 C5 C10 -4.4(3) . . . . ?
C4 C5 C6 C7 125.8(2) . . . . ?
C10 C5 C6 C7 -53.6(2) . . . . ?
C5 C6 C7 C8 56.0(2) . . . . ?
C6 C7 C8 C14 -174.94(17) . . . . ?
C6 C7 C8 C9 -56.2(2) . . . . ?
C7 C8 C9 C11 -176.24(17) . . . . ?
C14 C8 C9 C11 -55.6(2) . . . . ?
C7 C8 C9 C10 54.2(2) . . . . ?
C14 C8 C9 C10 174.80(15) . . . . ?
C4 C5 C10 C21 107.8(2) . . . . ?
C6 C5 C10 C21 -72.8(2) . . . . ?
C4 C5 C10 C1 -11.9(3) . . . . ?
C6 C5 C10 C1 167.44(17) . . . . ?
C4 C5 C10 C9 -130.6(2) . . . . ?
C6 C5 C10 C9 48.8(2) . . . . ?
C2 C1 C10 C5 41.1(2) . . . . ?
C2 C1 C10 C21 -78.0(2) . . . . ?
C2 C1 C10 C9 159.98(18) . . . . ?
C11 C9 C10 C5 -177.70(17) . . . . ?
C8 C9 C10 C5 -49.0(2) . . . . ?
C11 C9 C10 C21 -58.2(2) . . . . ?
C8 C9 C10 C21 70.5(2) . . . . ?
C11 C9 C10 C1 62.4(2) . . . . ?
C8 C9 C10 C1 -168.89(16) . . . . ?
C8 C9 C11 C12 56.0(2) . . . . ?
C10 C9 C11 C12 -173.42(17) . . . . ?
C9 C11 C12 C13 -55.7(2) . . . . ?
C11 C12 C13 C22 -68.8(2) . . . . ?
C11 C12 C13 C14 55.2(2) . . . . ?
C11 C12 C13 C17 168.36(17) . . . . ?
C7 C8 C14 C15 -56.6(2) . . . . ?
C9 C8 C14 C15 -176.57(17) . . . . ?
C7 C8 C14 C13 179.02(16) . . . . ?
C9 C8 C14 C13 59.1(2) . . . . ?
C12 C13 C14 C8 -59.4(2) . . . . ?
C22 C13 C14 C8 63.1(2) . . . . ?
C17 C13 C14 C8 176.90(15) . . . . ?
C12 C13 C14 C15 168.12(16) . . . . ?
C22 C13 C14 C15 -69.4(2) . . . . ?
C17 C13 C14 C15 44.43(18) . . . . ?
C8 C14 C15 C16 -163.68(17) . . . . ?
C13 C14 C15 C16 -34.8(2) . . . . ?
C14 C15 C16 C17 11.0(2) . . . . ?
C14 C15 C16 C20 -104.09(19) . . . . ?
C12 C13 C17 C18 -40.3(2) . . . . ?
C22 C13 C17 C18 -164.78(17) . . . . ?
C14 C13 C17 C18 77.13(18) . . . . ?
C12 C13 C17 C16 -154.57(17) . . . . ?
C22 C13 C17 C16 80.95(19) . . . . ?
C14 C13 C17 C16 -37.15(18) . . . . ?
C15 C16 C17 C18 -104.47(17) . . . . ?
C20 C16 C17 C18 15.3(2) . . . . ?
C15 C16 C17 C13 16.4(2) . . . . ?
C20 C16 C17 C13 136.20(16) . . . . ?
C13 C17 C18 O2 73.5(3) . . . . ?
C16 C17 C18 O2 -171.8(2) . . . . ?
C13 C17 C18 C19 -108.78(18) . . . . ?
C16 C17 C18 C19 5.9(2) . . . . ?
O2 C18 C19 C20 152.4(2) . . . . ?
C17 C18 C19 C20 -25.3(2) . . . . ?
C18 C19 C20 C23 -88.5(2) . . . . ?
C18 C19 C20 C16 33.8(2) . . . . ?
C15 C16 C20 C23 -154.90(17) . . . . ?
C17 C16 C20 C23 90.2(2) . . . . ?
C15 C16 C20 C19 84.43(19) . . . . ?
C17 C16 C20 C19 -30.4(2) . . . . ?
C19 C20 C23 C24 -135.7(2) . . . . ?
C16 C20 C23 C24 108.1(2) . . . . ?
C19 C20 C23 C28 41.9(3) . . . . ?
C16 C20 C23 C28 -74.3(3) . . . . ?
C28 C23 C24 C25 -0.2(3) . . . . ?
C20 C23 C24 C25 177.5(2) . . . . ?
C28 C23 C24 Cl1 -178.32(18) . . . . ?
C20 C23 C24 Cl1 -0.6(3) . . . . ?
C23 C24 C25 C26 -0.4(3) . . . . ?
Cl1 C24 C25 C26 177.81(17) . . . . ?
C24 C25 C26 C27 0.6(3) . . . . ?
C24 C25 C26 Cl2 -178.98(16) . . . . ?
C25 C26 C27 C28 -0.3(4) . . . . ?
Cl2 C26 C27 C28 179.34(19) . . . . ?
C26 C27 C28 C23 -0.4(4) . . . . ?
C24 C23 C28 C27 0.6(4) . . . . ?
C20 C23 C28 C27 -177.2(2) . . . . ?
